data_4332328
loop_
_publ_author_name
'Cametti, Massimo'
'Nissinen, Maija'
'Dalla Cort, Antonella'
'Rissanen, Kari'
'Mandolini, Luigi'

_publ_section_title
;
 Crystal Structure of a CsF&#x2212;Uranyl&#x2212;Salen Complex. An Unusual
 Cesium&#x2212;Chlorine Coordination
;
_journal_issue 16
_journal_name_full 'Inorganic Chemistry'
_journal_page_first 6099
_journal_page_last 6101
_journal_paper_doi 10.1021/ic060251u
_journal_volume 45
_journal_year 2006
_chemical_formula_moiety 'C30 H26 N2 O6 U1, CH4O, 0.5(C3H6O)'
_chemical_formula_sum 'C32.5 H33 N2 O7.5 U'
_chemical_formula_weight 809.64
_chemical_name_common 'Compound X'
_chemical_name_systematic
;
 ?
;
_space_group_IT_number 2
_symmetry_cell_setting triclinic
_symmetry_space_group_name_Hall '-P 1'
_symmetry_space_group_name_H-M 'P -1'
_atom_sites_solution_hydrogens geom
_atom_sites_solution_primary direct
_atom_sites_solution_secondary difmap
_audit_creation_method SHELXL-97
_cell_angle_alpha 103.338(2)
_cell_angle_beta 95.853(2)
_cell_angle_gamma 104.600(3)
_cell_formula_units_Z 2
_cell_length_a 10.0159(5)
_cell_length_b 10.4519(4)
_cell_length_c 15.2798(7)
_cell_measurement_reflns_used 3484
_cell_measurement_temperature 173(2)
_cell_measurement_theta_max 24.713
_cell_measurement_theta_min 0.407
_cell_volume 1484.23(12)
_computing_cell_refinement 'HKL Scalepack (Otwinowski & Minor 1997)'
_computing_data_collection 'Collect (Nonius BV, 1997-2000)'
_computing_data_reduction 'HKL Denzo and Scalepack (Otwinowski & Minor 1997'
_computing_molecular_graphics 'Ortep-3 for Windows (Farrugia, 1997)'
_computing_publication_material 'WinGX publication routines (Farrugia, 1999)'
_computing_structure_refinement 'SHELXL-97 (Sheldrick, 1997)'
_computing_structure_solution 'SHELXS-97 (Sheldrick, 1997)'
_diffrn_ambient_temperature 173(2)
_diffrn_detector_area_resol_mean 9
_diffrn_measured_fraction_theta_full 0.987
_diffrn_measured_fraction_theta_max 0.987
_diffrn_measurement_device_type KappaCCD
_diffrn_measurement_method 'CCD rotation images, thick slices'
_diffrn_radiation_monochromator graphite
_diffrn_radiation_source 'fine-focus sealed tube'
_diffrn_radiation_type MoK\a
_diffrn_radiation_wavelength 0.71073
_diffrn_reflns_av_R_equivalents 0.0429
_diffrn_reflns_av_sigmaI/netI 0.0527
_diffrn_reflns_limit_h_max 11
_diffrn_reflns_limit_h_min -11
_diffrn_reflns_limit_k_max 12
_diffrn_reflns_limit_k_min -12
_diffrn_reflns_limit_l_max 17
_diffrn_reflns_limit_l_min -17
_diffrn_reflns_number 7938
_diffrn_reflns_theta_full 24.71
_diffrn_reflns_theta_max 24.71
_diffrn_reflns_theta_min 2.09
_exptl_absorpt_coefficient_mu 5.522
_exptl_absorpt_correction_T_max 0.2881
_exptl_absorpt_correction_T_min 0.2161
_exptl_absorpt_correction_type empirical
_exptl_crystal_colour red
_exptl_crystal_density_diffrn 1.812
_exptl_crystal_density_method 'not measured'
_exptl_crystal_description block
_exptl_crystal_F_000 788
_exptl_crystal_size_max 0.40
_exptl_crystal_size_mid 0.40
_exptl_crystal_size_min 0.30
_refine_diff_density_max 2.292
_refine_diff_density_min -2.937
_refine_diff_density_rms 0.247
_refine_ls_extinction_method none
_refine_ls_goodness_of_fit_ref 1.142
_refine_ls_hydrogen_treatment constr
_refine_ls_matrix_type full
_refine_ls_number_parameters 399
_refine_ls_number_reflns 4987
_refine_ls_number_restraints 0
_refine_ls_restrained_S_all 1.142
_refine_ls_R_factor_all 0.0514
_refine_ls_R_factor_gt 0.0451
_refine_ls_shift/su_max 0.000
_refine_ls_shift/su_mean 0.000
_refine_ls_structure_factor_coef Fsqd
_refine_ls_weighting_details 'calc w=1/[\s^2^(Fo^2^)+(0.0704P)^2^+6.7755P] where P=(Fo^2^+2Fc^2^)/3'
_refine_ls_weighting_scheme calc
_refine_ls_wR_factor_gt 0.1189
_refine_ls_wR_factor_ref 0.1225
_reflns_number_gt 4553
_reflns_number_total 4987
_reflns_threshold_expression >2sigma(I)
_cod_data_source_file ic060251usup1.cif
_cod_data_source_block ant044
_cod_original_cell_volume 1484.22(12)
_cod_original_sg_symbol_H-M P-1
_cod_original_formula_sum 'C32.50 H33 N2 O7.50 U'
_cod_database_code 4332328

loop_
_symmetry_equiv_pos_as_xyz
'x, y, z'
'-x, -y, -z'

loop_
_atom_site_label
_atom_site_type_symbol
_atom_site_fract_x
_atom_site_fract_y
_atom_site_fract_z
_atom_site_U_iso_or_equiv
_atom_site_adp_type
_atom_site_occupancy
_atom_site_symmetry_multiplicity
_atom_site_calc_flag
_atom_site_refinement_flags
U1 U -0.27760(3) 0.31023(3) 0.244251(18) 0.01530(13) Uani 1 1 d .
C1 C -0.3278(11) 0.6317(9) 0.2869(6) 0.028(2) Uani 1 1 d .
H1A H -0.3910 0.6911 0.2948 0.034 Uiso 1 1 calc R
H1B H -0.2596 0.6648 0.2488 0.034 Uiso 1 1 calc R
C2 C -0.2523(9) 0.6360(8) 0.3783(6) 0.0237(19) Uani 1 1 d .
H2A H -0.1924 0.7303 0.4086 0.028 Uiso 1 1 calc R
H2B H -0.3210 0.6093 0.4178 0.028 Uiso 1 1 calc R
C8 C -0.5419(10) 0.4647(9) 0.2164(5) 0.0227(19) Uani 1 1 d .
H8 H -0.5790 0.5409 0.2290 0.027 Uiso 1 1 calc R
C9 C -0.6382(9) 0.3327(9) 0.1695(5) 0.0217(18) Uani 1 1 d .
C10 C -0.5941(8) 0.2200(8) 0.1260(5) 0.0180(17) Uani 1 1 d .
C11 C -0.6993(9) 0.0996(9) 0.0787(5) 0.0205(18) Uani 1 1 d .
C12 C -0.8392(9) 0.0900(10) 0.0772(6) 0.028(2) Uani 1 1 d .
H12 H -0.9070 0.0055 0.0466 0.033 Uiso 1 1 calc R
C13 C -0.8836(10) 0.2006(10) 0.1190(6) 0.030(2) Uani 1 1 d .
H13 H -0.9804 0.1930 0.1169 0.036 Uiso 1 1 calc R
C14 C -0.7842(10) 0.3212(10) 0.1636(6) 0.028(2) Uani 1 1 d .
H14 H -0.8130 0.3988 0.1911 0.033 Uiso 1 1 calc R
C16 C -0.6037(9) -0.0885(9) 0.0794(6) 0.0247(19) Uani 1 1 d .
H16A H -0.5292 -0.0240 0.1289 0.030 Uiso 1 1 calc R
H16B H -0.5600 -0.1489 0.0393 0.030 Uiso 1 1 calc R
C17 C -0.7109(9) -0.1749(8) 0.1205(6) 0.0208(17) Uani 1 1 d .
C18 C -0.6806(11) -0.1742(9) 0.2110(6) 0.031(2) Uani 1 1 d .
H18 H -0.5943 -0.1168 0.2474 0.037 Uiso 1 1 calc R
C19 C -0.7755(12) -0.2569(11) 0.2485(7) 0.040(2) Uani 1 1 d .
H19 H -0.7531 -0.2570 0.3104 0.048 Uiso 1 1 calc R
C20 C -0.9004(11) -0.3381(10) 0.1981(7) 0.040(3) Uani 1 1 d .
H20 H -0.9664 -0.3929 0.2248 0.048 Uiso 1 1 calc R
C21 C -0.9297(12) -0.3396(12) 0.1086(8) 0.049(3) Uani 1 1 d .
H21 H -1.0163 -0.3972 0.0727 0.059 Uiso 1 1 calc R
C22 C -0.8349(11) -0.2585(11) 0.0691(7) 0.039(2) Uani 1 1 d .
H22 H -0.8564 -0.2612 0.0066 0.047 Uiso 1 1 calc R
C24 C -0.0388(9) 0.5852(8) 0.4075(5) 0.0212(18) Uani 1 1 d .
H24 H -0.0109 0.6761 0.4462 0.025 Uiso 1 1 calc R
C25 C 0.0670(9) 0.5113(8) 0.4030(5) 0.0189(17) Uani 1 1 d .
C26 C 0.0350(9) 0.3683(9) 0.3664(5) 0.0205(18) Uani 1 1 d .
C27 C 0.1433(9) 0.3061(8) 0.3667(5) 0.0183(17) Uani 1 1 d .
C28 C 0.2812(9) 0.3848(9) 0.3981(6) 0.0255(19) Uani 1 1 d .
H28 H 0.3547 0.3424 0.3936 0.031 Uiso 1 1 calc R
C29 C 0.3129(9) 0.5282(9) 0.4368(6) 0.027(2) Uani 1 1 d .
H29 H 0.4070 0.5818 0.4599 0.032 Uiso 1 1 calc R
C30 C 0.2071(9) 0.5887(9) 0.4407(6) 0.0228(18) Uani 1 1 d .
H30 H 0.2276 0.6841 0.4690 0.027 Uiso 1 1 calc R
C32 C 0.2060(10) 0.0936(9) 0.3246(6) 0.027(2) Uani 1 1 d .
H32A H 0.2883 0.1470 0.3049 0.032 Uiso 1 1 calc R
H32B H 0.1680 0.0040 0.2784 0.032 Uiso 1 1 calc R
C33 C 0.2511(9) 0.0703(9) 0.4158(6) 0.0237(19) Uani 1 1 d .
C34 C 0.1539(10) -0.0115(9) 0.4546(6) 0.028(2) Uani 1 1 d .
H34 H 0.0601 -0.0514 0.4234 0.034 Uiso 1 1 calc R
C35 C 0.1924(11) -0.0351(9) 0.5375(6) 0.030(2) Uani 1 1 d .
H35 H 0.1257 -0.0921 0.5624 0.036 Uiso 1 1 calc R
C36 C 0.3279(10) 0.0240(9) 0.5844(6) 0.029(2) Uani 1 1 d .
H36 H 0.3540 0.0087 0.6418 0.034 Uiso 1 1 calc R
C37 C 0.4257(9) 0.1057(9) 0.5472(6) 0.026(2) Uani 1 1 d .
H37 H 0.5188 0.1467 0.5794 0.031 Uiso 1 1 calc R
C38 C 0.3882(9) 0.1278(8) 0.4629(6) 0.0227(18) Uani 1 1 d .
H38 H 0.4562 0.1822 0.4373 0.027 Uiso 1 1 calc R
N7 N -0.4094(8) 0.4877(7) 0.2427(4) 0.0211(15) Uani 1 1 d .
N23 N -0.1655(8) 0.5406(6) 0.3649(5) 0.0202(15) Uani 1 1 d .
O1 O -0.3912(7) 0.2409(6) 0.3145(4) 0.0257(13) Uani 1 1 d .
O2 O -0.1686(6) 0.3840(6) 0.1733(4) 0.0238(13) Uani 1 1 d .
O10 O -0.4609(6) 0.2283(6) 0.1269(4) 0.0218(12) Uani 1 1 d .
O15 O -0.6633(6) -0.0113(6) 0.0270(4) 0.0219(13) Uani 1 1 d .
O26 O -0.0963(6) 0.2912(5) 0.3348(4) 0.0193(12) Uani 1 1 d .
O31 O 0.1007(6) 0.1663(6) 0.3297(4) 0.0240(13) Uani 1 1 d .
O100 O -0.2559(7) 0.0852(6) 0.1576(4) 0.0247(13) Uani 1 1 d .
H100 H -0.2811 0.0634 0.1007 0.037 Uiso 1 1 calc R
C101 C -0.2038(12) -0.0223(8) 0.1836(7) 0.037(2) Uani 1 1 d .
H10A H -0.1459 -0.0534 0.1399 0.055 Uiso 1 1 calc R
H10B H -0.2832 -0.0998 0.1832 0.055 Uiso 1 1 calc R
H10C H -0.1475 0.0144 0.2449 0.055 Uiso 1 1 calc R
C102 C -0.6278(16) -0.4965(16) -0.0084(9) 0.066(4) Uani 1 1 d .
H10D H -0.7194 -0.5558 -0.0421 0.099 Uiso 1 1 calc R
H10E H -0.6072 -0.4094 -0.0252 0.099 Uiso 1 1 calc R
H10F H -0.6292 -0.4788 0.0573 0.099 Uiso 1 1 calc R
O103 O -0.557(2) -0.6754(17) -0.0861(12) 0.058(5) Uani 0.50 1 d P
C104 C -0.523(2) -0.562(2) -0.0303(13) 0.038(5) Uani 0.50 1 d P

loop_
_atom_site_aniso_label
_atom_site_aniso_U_11
_atom_site_aniso_U_22
_atom_site_aniso_U_33
_atom_site_aniso_U_23
_atom_site_aniso_U_13
_atom_site_aniso_U_12
U1 0.01596(18) 0.01334(18) 0.01666(18) 0.00490(12) 0.00461(11) 0.00275(12)
C1 0.045(6) 0.014(4) 0.028(5) 0.006(3) 0.010(4) 0.011(4)
C2 0.027(5) 0.014(4) 0.027(5) -0.002(3) -0.002(4) 0.009(4)
C8 0.039(5) 0.021(4) 0.013(4) 0.004(3) 0.008(3) 0.016(4)
C9 0.023(5) 0.029(5) 0.017(4) 0.007(3) 0.005(3) 0.014(4)
C10 0.017(4) 0.020(4) 0.019(4) 0.009(3) 0.005(3) 0.004(3)
C11 0.020(4) 0.026(5) 0.018(4) 0.011(3) 0.002(3) 0.007(4)
C12 0.016(5) 0.035(5) 0.030(5) 0.012(4) 0.002(4) 0.001(4)
C13 0.018(5) 0.042(6) 0.029(5) 0.011(4) 0.002(4) 0.010(4)
C14 0.031(5) 0.034(5) 0.026(5) 0.012(4) 0.009(4) 0.019(4)
C16 0.021(5) 0.026(5) 0.029(5) 0.013(4) 0.008(4) 0.003(4)
C17 0.018(4) 0.020(4) 0.026(4) 0.009(3) 0.006(3) 0.005(3)
C18 0.036(6) 0.024(5) 0.033(5) 0.006(4) 0.005(4) 0.010(4)
C19 0.050(7) 0.035(6) 0.041(6) 0.020(5) 0.016(5) 0.011(5)
C20 0.041(6) 0.028(5) 0.049(6) 0.014(5) 0.028(5) -0.003(5)
C21 0.027(6) 0.043(6) 0.057(7) 0.004(5) 0.003(5) -0.015(5)
C22 0.036(6) 0.041(6) 0.029(5) 0.007(4) 0.006(4) -0.006(5)
C24 0.027(5) 0.019(4) 0.014(4) 0.008(3) 0.003(3) -0.003(4)
C25 0.032(5) 0.017(4) 0.010(4) 0.007(3) 0.007(3) 0.006(4)
C26 0.022(5) 0.022(4) 0.015(4) 0.010(3) 0.003(3) -0.002(4)
C27 0.023(4) 0.020(4) 0.014(4) 0.011(3) 0.003(3) 0.005(3)
C28 0.023(5) 0.028(5) 0.026(5) 0.013(4) 0.001(4) 0.005(4)
C29 0.019(5) 0.028(5) 0.028(5) 0.013(4) -0.007(4) -0.002(4)
C30 0.027(5) 0.017(4) 0.022(4) 0.008(3) 0.000(3) 0.000(4)
C32 0.034(5) 0.023(5) 0.024(5) 0.004(4) 0.005(4) 0.012(4)
C33 0.024(5) 0.021(4) 0.030(5) 0.004(3) 0.009(4) 0.014(4)
C34 0.027(5) 0.022(4) 0.030(5) 0.004(4) 0.004(4) 0.001(4)
C35 0.041(6) 0.016(4) 0.034(5) 0.007(4) 0.013(4) 0.006(4)
C36 0.044(6) 0.020(4) 0.026(5) 0.009(4) 0.006(4) 0.013(4)
C37 0.013(4) 0.030(5) 0.032(5) 0.002(4) -0.003(3) 0.011(4)
C38 0.018(4) 0.018(4) 0.038(5) 0.012(4) 0.013(4) 0.007(4)
N7 0.027(4) 0.024(4) 0.014(3) 0.006(3) 0.003(3) 0.012(3)
N23 0.024(4) 0.009(3) 0.026(4) 0.001(3) 0.009(3) 0.002(3)
O1 0.036(4) 0.028(3) 0.021(3) 0.015(2) 0.015(3) 0.011(3)
O2 0.028(3) 0.025(3) 0.020(3) 0.008(2) 0.010(2) 0.005(3)
O10 0.019(3) 0.021(3) 0.024(3) 0.003(2) 0.004(2) 0.005(2)
O15 0.026(3) 0.023(3) 0.016(3) 0.007(2) 0.003(2) 0.006(3)
O26 0.018(3) 0.012(3) 0.028(3) 0.006(2) 0.000(2) 0.004(2)
O31 0.019(3) 0.018(3) 0.034(3) 0.006(2) -0.001(2) 0.008(3)
O100 0.034(4) 0.018(3) 0.017(3) -0.005(2) -0.002(3) 0.008(3)
C101 0.051(7) 0.004(4) 0.047(6) 0.004(4) 0.007(5) -0.001(4)
C102 0.080(11) 0.075(10) 0.053(8) 0.034(7) 0.007(7) 0.028(8)
O103 0.076(13) 0.042(9) 0.056(10) 0.017(8) 0.002(9) 0.018(9)
C104 0.058(14) 0.033(11) 0.032(10) 0.019(8) 0.010(9) 0.020(10)

loop_
_atom_type_symbol
_atom_type_description
_atom_type_scat_dispersion_real
_atom_type_scat_dispersion_imag
_atom_type_scat_source
C C 0.0033 0.0016 'International Tables Vol C Tables 4.2.6.8 and 6.1.1.4'
H H 0.0000 0.0000 'International Tables Vol C Tables 4.2.6.8 and 6.1.1.4'
N N 0.0061 0.0033 'International Tables Vol C Tables 4.2.6.8 and 6.1.1.4'
O O 0.0106 0.0060 'International Tables Vol C Tables 4.2.6.8 and 6.1.1.4'
U U -9.6767 9.6646 'International Tables Vol C Tables 4.2.6.8 and 6.1.1.4'

loop_
_geom_angle_atom_site_label_1
_geom_angle_atom_site_label_2
_geom_angle_atom_site_label_3
_geom_angle
_geom_angle_site_symmetry_3
O1 U1 O2 177.6(2) .
O1 U1 O26 88.8(3) .
O2 U1 O26 93.1(2) .
O1 U1 O10 88.4(3) .
O2 U1 O10 90.4(2) .
O26 U1 O10 153.5(2) .
O1 U1 N7 88.7(3) .
O2 U1 N7 88.9(3) .
O26 U1 N7 136.3(2) .
O10 U1 N7 70.0(2) .
O1 U1 N23 94.3(3) .
O2 U1 N23 85.0(2) .
O26 U1 N23 71.0(2) .
O10 U1 N23 135.5(2) .
N7 U1 N23 65.6(2) .
N7 C1 C2 107.6(7) .
N23 C2 C1 109.0(7) .
N7 C8 C9 125.3(8) .
C10 C9 C14 119.9(8) .
C10 C9 C8 122.9(8) .
C14 C9 C8 117.1(8) .
O10 C10 C11 121.3(7) .
O10 C10 C9 121.7(8) .
C11 C10 C9 117.0(8) .
C12 C11 O15 118.2(8) .
C12 C11 C10 121.7(8) .
O15 C11 C10 119.9(7) .
C11 C12 C13 121.6(9) .
C14 C13 C12 118.3(9) .
C13 C14 C9 121.3(8) .
O15 C16 C17 112.7(7) .
C22 C17 C18 119.2(9) .
C22 C17 C16 121.2(8) .
C18 C17 C16 119.4(8) .
C19 C18 C17 120.1(9) .
C20 C19 C18 120.9(10) .
C19 C20 C21 119.0(9) .
C20 C21 C22 121.1(10) .
C17 C22 C21 119.7(10) .
N23 C24 C25 127.0(8) .
C26 C25 C30 119.7(8) .
C26 C25 C24 123.2(8) .
C30 C25 C24 117.1(7) .
O26 C26 C27 119.6(7) .
O26 C26 C25 121.3(8) .
C27 C26 C25 119.0(8) .
O31 C27 C28 125.0(7) .
O31 C27 C26 114.3(7) .
C28 C27 C26 120.6(8) .
C27 C28 C29 120.2(8) .
C30 C29 C28 119.5(8) .
C29 C30 C25 120.8(8) .
O31 C32 C33 111.4(7) .
C38 C33 C34 118.5(8) .
C38 C33 C32 121.8(8) .
C34 C33 C32 119.7(8) .
C35 C34 C33 120.9(9) .
C36 C35 C34 120.2(9) .
C35 C36 C37 119.7(8) .
C36 C37 C38 120.3(8) .
C37 C38 C33 120.3(8) .
C8 N7 C1 116.9(7) .
C8 N7 U1 127.0(6) .
C1 N7 U1 115.7(5) .
C24 N23 C2 117.2(7) .
C24 N23 U1 126.7(6) .
C2 N23 U1 115.8(5) .
C10 O10 U1 130.5(5) .
C11 O15 C16 115.0(6) .
C26 O26 U1 134.2(5) .
C27 O31 C32 118.3(7) .
O103 C104 C102 119(2) .
O103 C104 C102 116.3(19) 2_445
C102 C104 C102 124.7(16) 2_445

loop_
_geom_bond_atom_site_label_1
_geom_bond_atom_site_label_2
_geom_bond_distance
_geom_bond_site_symmetry_2
U1 O1 1.778(6) .
U1 O2 1.779(6) .
U1 O26 2.247(5) .
U1 O10 2.268(6) .
U1 N7 2.536(7) .
U1 N23 2.574(6) .
C1 N7 1.479(11) .
C1 C2 1.504(12) .
C2 N23 1.473(11) .
C8 N7 1.291(11) .
C8 C9 1.441(13) .
C9 C10 1.409(12) .
C9 C14 1.428(12) .
C10 O10 1.314(10) .
C10 C11 1.405(12) .
C11 C12 1.377(12) .
C11 O15 1.394(10) .
C12 C13 1.385(14) .
C13 C14 1.370(14) .
C16 O15 1.446(10) .
C16 C17 1.508(12) .
C17 C22 1.363(13) .
C17 C18 1.383(13) .
C18 C19 1.380(14) .
C19 C20 1.358(15) .
C20 C21 1.365(16) .
C21 C22 1.390(15) .
C24 N23 1.282(11) .
C24 C25 1.459(12) .
C25 C26 1.409(12) .
C25 C30 1.415(12) .
C26 O26 1.330(10) .
C26 C27 1.398(12) .
C27 O31 1.376(10) .
C27 C28 1.387(12) .
C28 C29 1.418(13) .
C29 C30 1.364(13) .
C32 O31 1.445(10) .
C32 C33 1.513(12) .
C33 C38 1.395(12) .
C33 C34 1.401(13) .
C34 C35 1.382(13) .
C35 C36 1.382(14) .
C36 C37 1.389(13) .
C37 C38 1.391(12) .
O100 C101 1.467(11) .
C102 C104 1.42(3) .
O103 C104 1.23(3) .
C104 C102 1.48(3) 2_445

loop_
_geom_hbond_atom_site_label_D
_geom_hbond_atom_site_label_H
_geom_hbond_atom_site_label_A
_geom_hbond_distance_DH
_geom_hbond_distance_HA
_geom_hbond_distance_DA
_geom_hbond_angle_DHA
_geom_hbond_site_symmetry_A
O100 H100 O15 0.84 1.88 2.724(8) 178.8 2_455

loop_
_geom_torsion_atom_site_label_1
_geom_torsion_atom_site_label_2
_geom_torsion_atom_site_label_3
_geom_torsion_atom_site_label_4
_geom_torsion
N7 C1 C2 N23 56.5(10)
N7 C8 C9 C10 -17.0(13)
N7 C8 C9 C14 166.6(8)
C14 C9 C10 O10 177.3(7)
C8 C9 C10 O10 1.0(12)
C14 C9 C10 C11 -0.4(12)
C8 C9 C10 C11 -176.6(7)
O10 C10 C11 C12 -179.8(8)
C9 C10 C11 C12 -2.1(12)
O10 C10 C11 O15 -3.8(11)
C9 C10 C11 O15 173.9(7)
O15 C11 C12 C13 -173.3(8)
C10 C11 C12 C13 2.8(13)
C11 C12 C13 C14 -0.7(13)
C12 C13 C14 C9 -1.8(13)
C10 C9 C14 C13 2.4(13)
C8 C9 C14 C13 178.9(8)
O15 C16 C17 C22 49.2(12)
O15 C16 C17 C18 -133.8(8)
C22 C17 C18 C19 -0.4(14)
C16 C17 C18 C19 -177.5(8)
C17 C18 C19 C20 -1.1(15)
C18 C19 C20 C21 1.7(16)
C19 C20 C21 C22 -0.9(18)
C18 C17 C22 C21 1.1(15)
C16 C17 C22 C21 178.2(10)
C20 C21 C22 C17 -0.5(18)
N23 C24 C25 C26 -14.9(13)
N23 C24 C25 C30 167.4(8)
C30 C25 C26 O26 176.4(7)
C24 C25 C26 O26 -1.2(12)
C30 C25 C26 C27 -1.1(11)
C24 C25 C26 C27 -178.7(7)
O26 C26 C27 O31 2.3(11)
C25 C26 C27 O31 179.8(7)
O26 C26 C27 C28 179.0(7)
C25 C26 C27 C28 -3.4(12)
O31 C27 C28 C29 -178.7(8)
C26 C27 C28 C29 4.9(12)
C27 C28 C29 C30 -1.8(13)
C28 C29 C30 C25 -2.7(13)
C26 C25 C30 C29 4.2(12)
C24 C25 C30 C29 -178.1(8)
O31 C32 C33 C38 -116.9(9)
O31 C32 C33 C34 63.5(10)
C38 C33 C34 C35 0.0(13)
C32 C33 C34 C35 179.6(8)
C33 C34 C35 C36 1.0(13)
C34 C35 C36 C37 -0.9(13)
C35 C36 C37 C38 -0.3(13)
C36 C37 C38 C33 1.3(13)
C34 C33 C38 C37 -1.2(12)
C32 C33 C38 C37 179.2(8)
C9 C8 N7 C1 177.9(8)
C9 C8 N7 U1 -10.1(12)
C2 C1 N7 C8 125.0(8)
C2 C1 N7 U1 -48.0(8)
O1 U1 N7 C8 -56.9(7)
O2 U1 N7 C8 122.7(7)
O26 U1 N7 C8 -143.9(6)
O10 U1 N7 C8 31.9(6)
N23 U1 N7 C8 -152.2(7)
O1 U1 N7 C1 115.3(6)
O2 U1 N7 C1 -65.1(6)
O26 U1 N7 C1 28.3(7)
O10 U1 N7 C1 -155.9(6)
N23 U1 N7 C1 19.9(5)
C25 C24 N23 C2 -178.2(8)
C25 C24 N23 U1 -5.5(12)
C1 C2 N23 C24 133.2(8)
C1 C2 N23 U1 -40.3(9)
O1 U1 N23 C24 112.1(7)
O2 U1 N23 C24 -70.3(7)
O26 U1 N23 C24 24.8(6)
O10 U1 N23 C24 -155.8(6)
N7 U1 N23 C24 -161.3(7)
O1 U1 N23 C2 -75.1(6)
O2 U1 N23 C2 102.6(6)
O26 U1 N23 C2 -162.4(6)
O10 U1 N23 C2 17.1(7)
N7 U1 N23 C2 11.5(5)
C11 C10 O10 U1 -133.8(6)
C9 C10 O10 U1 48.6(10)
O1 U1 O10 C10 36.9(7)
O2 U1 O10 C10 -141.0(7)
O26 U1 O10 C10 121.2(7)
N7 U1 O10 C10 -52.3(7)
N23 U1 O10 C10 -57.7(8)
C12 C11 O15 C16 -109.0(8)
C10 C11 O15 C16 74.9(9)
C17 C16 O15 C11 72.9(9)
C27 C26 O26 U1 -136.9(6)
C25 C26 O26 U1 45.7(11)
O1 U1 O26 C26 -141.8(7)
O2 U1 O26 C26 36.9(7)
O10 U1 O26 C26 134.1(7)
N7 U1 O26 C26 -54.8(8)
N23 U1 O26 C26 -46.8(7)
C28 C27 O31 C32 1.6(11)
C26 C27 O31 C32 178.2(7)
C33 C32 O31 C27 79.2(9)
